data_4082875
loop_
_publ_author_name
'Escol\`a, Anna'
'Crespo, Margarita'
'Quirante, Josefina'
'Cort\'es, Rold\'an'
'Jayaraman, Anusha'
'Bad\'ia, Josefa'
'Baldom\`a, Laura'
'Calvet, Teresa'
'Font-Bard\'ia, Merc\`e'
'Cascante, Marta'

_publ_section_title
;
 Exploring the Scope of [Pt2(4-FC6H4)4(\m-SEt2)2] as a Precursor for New
 Organometallic Platinum(II) and Platinum(IV) Antitumor Agents
;
_journal_issue 7
_journal_name_full Organometallics
_journal_page_first 1740
_journal_paper_doi 10.1021/om5000908
_journal_volume 33
_journal_year 2014
_chemical_formula_moiety 'C23 H23 Br F2 N2 Pt'
_chemical_formula_sum 'C23 H23 Br F2 N2 Pt'
_chemical_formula_weight 640.43
_chemical_name_systematic
;
 ?
;
_space_group_IT_number 14
_symmetry_cell_setting monoclinic
_symmetry_space_group_name_Hall '-P 2yn'
_symmetry_space_group_name_H-M 'P 1 21/n 1'
_atom_sites_solution_hydrogens geom
_atom_sites_solution_primary direct
_atom_sites_solution_secondary difmap
_audit_creation_method SHELXL-97
_cell_angle_alpha 90.00
_cell_angle_beta 106.237(2)
_cell_angle_gamma 90.00
_cell_formula_units_Z 4
_cell_length_a 7.6225(6)
_cell_length_b 33.050(3)
_cell_length_c 8.6640(7)
_cell_measurement_reflns_used 9799
_cell_measurement_temperature 90(2)
_cell_measurement_theta_max 25.08
_cell_measurement_theta_min 2.46
_cell_volume 2095.6(3)
_computing_cell_refinement 'Bruker SAINT'
_computing_data_collection 'Bruker APEX2'
_computing_data_reduction 'Bruker SAINT'
_computing_molecular_graphics 'ORTEP (Brueggermann and Smith, 1990)'
_computing_publication_material 'PLATON (Spek, 1990)'
_computing_structure_refinement 'SHELXL-97 (Sheldrick, 1997)'
_computing_structure_solution 'SHELXS-97 (Sheldrick, 1997)'
_diffrn_ambient_temperature 90(2)
_diffrn_measured_fraction_theta_full 0.997
_diffrn_measured_fraction_theta_max 0.997
_diffrn_measurement_device_type 'D8 Venture'
_diffrn_measurement_method 'phi and omega scan'
_diffrn_radiation_monochromator multilayer
_diffrn_radiation_source 'high brilliance Incoatec Microfocus Source'
_diffrn_radiation_type MoK\a
_diffrn_radiation_wavelength 0.71073
_diffrn_reflns_av_R_equivalents 0.0305
_diffrn_reflns_av_sigmaI/netI 0.0152
_diffrn_reflns_limit_h_max 9
_diffrn_reflns_limit_h_min -9
_diffrn_reflns_limit_k_max 39
_diffrn_reflns_limit_k_min -39
_diffrn_reflns_limit_l_max 10
_diffrn_reflns_limit_l_min -10
_diffrn_reflns_number 33097
_diffrn_reflns_theta_full 25.08
_diffrn_reflns_theta_max 25.08
_diffrn_reflns_theta_min 2.46
_exptl_absorpt_coefficient_mu 8.631
_exptl_absorpt_correction_T_max 0.7452
_exptl_absorpt_correction_T_min 0.5007
_exptl_absorpt_correction_type multi-scan
_exptl_absorpt_process_details sadabs
_exptl_crystal_colour yellow
_exptl_crystal_density_diffrn 2.030
_exptl_crystal_density_method 'not measured'
_exptl_crystal_description prism
_exptl_crystal_F_000 1224
_exptl_crystal_size_max 0.25
_exptl_crystal_size_mid 0.21
_exptl_crystal_size_min 0.15
_refine_diff_density_max 1.287
_refine_diff_density_min -1.561
_refine_diff_density_rms 0.149
_refine_ls_extinction_method none
_refine_ls_goodness_of_fit_ref 1.498
_refine_ls_hydrogen_treatment mixed
_refine_ls_matrix_type full
_refine_ls_number_parameters 262
_refine_ls_number_reflns 3720
_refine_ls_number_restraints 90
_refine_ls_restrained_S_all 1.482
_refine_ls_R_factor_all 0.0318
_refine_ls_R_factor_gt 0.0315
_refine_ls_shift/su_max 0.000
_refine_ls_shift/su_mean 0.000
_refine_ls_structure_factor_coef Fsqd
_refine_ls_weighting_details 'calc w=1/[\s^2^(Fo^2^)+(0.0000P)^2^+18.3528P] where P=(Fo^2^+2Fc^2^)/3'
_refine_ls_weighting_scheme calc
_refine_ls_wR_factor_gt 0.0715
_refine_ls_wR_factor_ref 0.0716
_reflns_number_gt 3702
_reflns_number_total 3720
_reflns_threshold_expression >2sigma(I)
_cod_data_source_file om5000908_si_002.cif
_cod_data_source_block mo_iajrb35_0m_a
_cod_depositor_comments 'Adding full bibliography for 4082875.cif.'
_cod_original_sg_symbol_H-M P21/n
_cod_database_code 4082875

loop_
_symmetry_equiv_pos_as_xyz
'x, y, z'
'-x+1/2, y+1/2, -z+1/2'
'-x, -y, -z'
'x-1/2, -y-1/2, z-1/2'

loop_
_atom_site_label
_atom_site_type_symbol
_atom_site_fract_x
_atom_site_fract_y
_atom_site_fract_z
_atom_site_U_iso_or_equiv
_atom_site_adp_type
_atom_site_occupancy
_atom_site_symmetry_multiplicity
_atom_site_calc_flag
_atom_site_refinement_flags
Pt Pt 0.51255(3) 0.615651(7) 0.45508(3) 0.00888(8) Uani 1 1 d U
Br Br 0.24793(8) 0.577113(18) 0.25611(7) 0.01248(14) Uani 1 1 d U
F1 F 0.0501(6) 0.76991(12) 0.4465(5) 0.0231(9) Uani 1 1 d U
F2 F 1.1300(5) 0.70862(12) 0.9393(5) 0.0219(9) Uani 1 1 d U
N1 N 0.6802(7) 0.56510(16) 0.4743(6) 0.0136(10) Uani 1 1 d U
N2 N 0.6465(7) 0.62718(16) 0.2472(6) 0.0146(11) Uani 1 1 d U
C1 C 0.4344(8) 0.58555(19) 0.6251(7) 0.0118(12) Uani 1 1 d U
C2 C 0.2949(8) 0.59364(19) 0.6963(7) 0.0119(12) Uani 1 1 d U
H2 H 0.2276 0.6181 0.6724 0.014 Uiso 1 1 calc R
C3 C 0.2542(9) 0.56595(19) 0.8023(8) 0.0165(13) Uani 1 1 d U
H3 H 0.1588 0.5719 0.8497 0.020 Uiso 1 1 calc R
C4 C 0.3493(9) 0.5299(2) 0.8403(8) 0.0178(13) Uani 1 1 d U
H4 H 0.3208 0.5117 0.9146 0.021 Uiso 1 1 calc R
C5 C 0.4868(9) 0.52055(19) 0.7693(8) 0.0159(13) Uani 1 1 d U
H5 H 0.5528 0.4959 0.7946 0.019 Uiso 1 1 calc R
C6 C 0.5265(9) 0.54751(18) 0.6614(7) 0.0123(12) Uani 1 1 d U
C7 C 0.6620(9) 0.53861(19) 0.5752(7) 0.0140(12) Uani 1 1 d U
H7 H 0.7323 0.5144 0.5937 0.017 Uiso 1 1 calc R
C8 C 0.8040(9) 0.5639(2) 0.3734(8) 0.0173(13) Uani 1 1 d U
H8A H 0.8327 0.5356 0.3521 0.026 Uiso 1 1 calc R
H8B H 0.9195 0.5781 0.4264 0.026 Uiso 1 1 calc R
C9 C 0.7054(10) 0.58504(19) 0.2182(8) 0.0177(13) Uani 1 1 d U
H9A H 0.7871 0.5864 0.1474 0.027 Uiso 1 1 calc R
H9B H 0.5965 0.5690 0.1621 0.027 Uiso 1 1 calc R
C10 C 0.5214(9) 0.6416(2) 0.0947(8) 0.0192(14) Uani 1 1 d U
H10A H 0.4117 0.6246 0.0662 0.029 Uiso 1 1 calc R
H10B H 0.5827 0.6400 0.0094 0.029 Uiso 1 1 calc R
H10C H 0.4867 0.6697 0.1072 0.029 Uiso 1 1 calc R
C11 C 0.8084(9) 0.6539(2) 0.2838(8) 0.0195(14) Uani 1 1 d U
H11A H 0.8953 0.6453 0.3847 0.029 Uiso 1 1 calc R
H11B H 0.7705 0.6819 0.2945 0.029 Uiso 1 1 calc R
H11C H 0.8668 0.6523 0.1966 0.029 Uiso 1 1 calc R
C12 C 0.3490(8) 0.66506(18) 0.4527(8) 0.0106(11) Uani 1 1 d U
C13 C 0.3510(8) 0.68542(18) 0.5945(7) 0.0117(12) Uani 1 1 d U
H13 H 0.4232 0.6750 0.6942 0.014 Uiso 1 1 calc R
C14 C 0.2500(8) 0.72049(18) 0.5936(8) 0.0122(12) Uani 1 1 d U
H14 H 0.2507 0.7338 0.6909 0.015 Uiso 1 1 calc R
C15 C 0.1500(8) 0.73515(18) 0.4488(8) 0.0129(12) Uani 1 1 d U
C16 C 0.1419(9) 0.71662(19) 0.3063(8) 0.0146(13) Uani 1 1 d U
H16 H 0.0690 0.7275 0.2077 0.018 Uiso 1 1 calc R
C17 C 0.2434(8) 0.68126(18) 0.3086(7) 0.0109(12) Uani 1 1 d U
H17 H 0.2401 0.6681 0.2103 0.013 Uiso 1 1 calc R
C18 C 0.7157(8) 0.64623(19) 0.6211(7) 0.0124(12) Uani 1 1 d U
C19 C 0.8249(9) 0.62684(19) 0.7549(7) 0.0131(12) Uani 1 1 d U
H19 H 0.8047 0.5991 0.7732 0.016 Uiso 1 1 calc R
C20 C 0.9667(9) 0.64821(19) 0.8647(7) 0.0151(13) Uani 1 1 d U
H20 H 1.0441 0.6352 0.9564 0.018 Uiso 1 1 calc R
C21 C 0.9892(8) 0.6881(2) 0.8351(8) 0.0146(13) Uani 1 1 d U
C22 C 0.8820(9) 0.7082(2) 0.7057(8) 0.0155(13) Uani 1 1 d U
H22 H 0.9027 0.7360 0.6888 0.019 Uiso 1 1 calc R
C23 C 0.7439(8) 0.68746(18) 0.6007(8) 0.0132(12) Uani 1 1 d U
H23 H 0.6654 0.7014 0.5120 0.016 Uiso 1 1 calc R

loop_
_atom_site_aniso_label
_atom_site_aniso_U_11
_atom_site_aniso_U_22
_atom_site_aniso_U_33
_atom_site_aniso_U_23
_atom_site_aniso_U_13
_atom_site_aniso_U_12
Pt 0.00820(12) 0.00939(12) 0.00823(12) 0.00041(9) 0.00094(8) 0.00083(9)
Br 0.0119(3) 0.0123(3) 0.0123(3) -0.0010(2) 0.0018(2) -0.0011(2)
F1 0.030(2) 0.0167(19) 0.022(2) -0.0009(16) 0.0048(18) 0.0123(17)
F2 0.018(2) 0.029(2) 0.0146(19) -0.0057(17) -0.0014(16) -0.0072(17)
N1 0.012(3) 0.013(2) 0.016(3) -0.001(2) 0.004(2) 0.000(2)
N2 0.012(3) 0.019(3) 0.013(3) 0.000(2) 0.003(2) 0.000(2)
C1 0.007(3) 0.022(3) 0.004(3) -0.002(2) -0.002(2) -0.001(2)
C2 0.011(3) 0.015(3) 0.009(3) 0.000(2) 0.001(2) 0.001(2)
C3 0.019(3) 0.016(3) 0.014(3) -0.003(2) 0.005(3) -0.001(3)
C4 0.025(4) 0.016(3) 0.012(3) 0.002(3) 0.003(3) -0.001(3)
C5 0.019(3) 0.013(3) 0.013(3) 0.003(2) 0.000(3) 0.003(3)
C6 0.015(3) 0.011(3) 0.009(3) 0.000(2) 0.000(2) 0.003(2)
C7 0.015(3) 0.012(3) 0.014(3) -0.001(2) 0.000(2) 0.005(2)
C8 0.015(3) 0.020(3) 0.019(3) -0.003(3) 0.009(3) 0.004(3)
C9 0.022(4) 0.015(3) 0.017(3) -0.002(3) 0.008(3) -0.001(3)
C10 0.017(3) 0.028(4) 0.013(3) 0.002(3) 0.005(3) 0.000(3)
C11 0.016(3) 0.026(3) 0.020(3) -0.004(3) 0.009(3) -0.008(3)
C12 0.007(3) 0.010(3) 0.016(3) 0.000(2) 0.005(2) -0.001(2)
C13 0.009(3) 0.013(3) 0.012(3) 0.001(2) -0.001(2) -0.001(2)
C14 0.009(3) 0.012(3) 0.015(3) -0.005(2) 0.003(2) -0.001(2)
C15 0.011(3) 0.007(3) 0.021(3) -0.002(2) 0.006(3) 0.002(2)
C16 0.015(3) 0.013(3) 0.013(3) 0.004(2) 0.001(3) 0.003(2)
C17 0.009(3) 0.016(3) 0.010(3) 0.002(2) 0.006(2) -0.002(2)
C18 0.012(3) 0.014(3) 0.012(3) 0.000(2) 0.005(2) 0.008(2)
C19 0.013(3) 0.015(3) 0.011(3) 0.001(2) 0.001(2) 0.000(2)
C20 0.020(3) 0.018(3) 0.006(3) -0.001(2) 0.002(2) 0.008(3)
C21 0.007(3) 0.022(3) 0.013(3) -0.006(3) 0.002(2) -0.005(2)
C22 0.012(3) 0.019(3) 0.017(3) -0.005(2) 0.005(2) -0.003(2)
C23 0.010(3) 0.007(3) 0.021(3) 0.005(2) 0.004(2) 0.002(2)

loop_
_atom_type_symbol
_atom_type_description
_atom_type_scat_dispersion_real
_atom_type_scat_dispersion_imag
_atom_type_scat_source
C C 0.0033 0.0016 'International Tables Vol C Tables 4.2.6.8 and 6.1.1.4'
H H 0.0000 0.0000 'International Tables Vol C Tables 4.2.6.8 and 6.1.1.4'
N N 0.0061 0.0033 'International Tables Vol C Tables 4.2.6.8 and 6.1.1.4'
F F 0.0171 0.0103 'International Tables Vol C Tables 4.2.6.8 and 6.1.1.4'
Br Br -0.2901 2.4595 'International Tables Vol C Tables 4.2.6.8 and 6.1.1.4'
Pt Pt -1.7033 8.3905 'International Tables Vol C Tables 4.2.6.8 and 6.1.1.4'

loop_
_geom_angle_atom_site_label_1
_geom_angle_atom_site_label_2
_geom_angle_atom_site_label_3
_geom_angle
C1 Pt C12 95.6(2)
C1 Pt C18 92.9(2)
C12 Pt C18 87.3(2)
C1 Pt N1 81.1(2)
C12 Pt N1 176.1(2)
C18 Pt N1 90.7(2)
C1 Pt N2 158.8(2)
C12 Pt N2 104.9(2)
C18 Pt N2 93.0(2)
N1 Pt N2 78.6(2)
C1 Pt Br 84.76(17)
C12 Pt Br 91.54(17)
C18 Pt Br 177.26(17)
N1 Pt Br 90.29(15)
N2 Pt Br 89.66(13)
C7 N1 C8 127.5(6)
C7 N1 Pt 115.1(4)
C8 N1 Pt 117.4(4)
C10 N2 C11 107.0(5)
C10 N2 C9 107.3(5)
C11 N2 C9 108.6(5)
C10 N2 Pt 115.5(4)
C11 N2 Pt 116.8(4)
C9 N2 Pt 101.1(4)
C2 C1 C6 117.3(6)
C2 C1 Pt 130.6(5)
C6 C1 Pt 111.7(4)
C3 C2 C1 120.3(6)
C4 C3 C2 121.5(6)
C3 C4 C5 119.8(6)
C6 C5 C4 119.2(6)
C5 C6 C1 121.8(6)
C5 C6 C7 122.2(6)
C1 C6 C7 115.9(5)
N1 C7 C6 116.1(6)
N1 C8 C9 106.1(5)
N2 C9 C8 112.0(5)
C17 C12 C13 117.7(5)
C17 C12 Pt 120.9(4)
C13 C12 Pt 121.2(5)
C14 C13 C12 121.8(6)
C15 C14 C13 117.9(6)
C14 C15 C16 123.1(6)
C14 C15 F1 118.4(6)
C16 C15 F1 118.5(6)
C15 C16 C17 118.5(6)
C12 C17 C16 120.9(6)
C19 C18 C23 118.7(6)
C19 C18 Pt 121.2(5)
C23 C18 Pt 120.1(5)
C18 C19 C20 120.1(6)
C21 C20 C19 118.0(6)
C22 C21 C20 123.3(6)
C22 C21 F2 118.7(6)
C20 C21 F2 118.0(6)
C21 C22 C23 118.5(6)
C22 C23 C18 121.4(6)

loop_
_geom_bond_atom_site_label_1
_geom_bond_atom_site_label_2
_geom_bond_distance
Pt C1 2.001(6)
Pt C12 2.051(6)
Pt C18 2.060(7)
Pt N1 2.082(5)
Pt N2 2.337(5)
Pt Br 2.5919(6)
F1 C15 1.376(7)
F2 C21 1.373(7)
N1 C7 1.272(8)
N1 C8 1.455(8)
N2 C10 1.475(8)
N2 C11 1.478(8)
N2 C9 1.506(8)
C1 C2 1.396(9)
C1 C6 1.432(9)
C2 C3 1.392(9)
C3 C4 1.384(9)
C4 C5 1.391(10)
C5 C6 1.385(9)
C6 C7 1.464(9)
C8 C9 1.515(9)
C12 C17 1.390(9)
C12 C13 1.397(9)
C13 C14 1.390(9)
C14 C15 1.361(9)
C15 C16 1.364(9)
C16 C17 1.399(9)
C18 C19 1.382(9)
C18 C23 1.398(9)
C19 C20 1.413(9)
C20 C21 1.363(9)
C21 C22 1.361(9)
C22 C23 1.368(9)
